data_7063288
loop_
_publ_author_name
'Li, Zhuo-Cheng'
'Cui, Hao'
'Xu, Su-Hang'
'Zhang, Zi-Hang'
'Liang, Zuo-Qin'
'Ye, Chang-Qing'
'Wang, Xiao-Mei'

_publ_section_title
;
 Effect of cis/trans isomerization on the photochromic performances of
 triphenylethylene
;
_journal_issue 28
_journal_name_full 'New Journal of Chemistry'
_journal_page_first 12834
_journal_page_last 12840
_journal_paper_doi 10.1039/D4NJ02060J
_journal_volume 48
_journal_year 2024
_chemical_formula_sum 'C20 H14 F'
_chemical_formula_weight 273.31
_space_group_crystal_system orthorhombic
_space_group_IT_number 61
_space_group_name_Hall '-P 2ac 2ab'
_space_group_name_H-M_alt 'P b c a'
_atom_sites_solution_hydrogens geom
_audit_creation_method SHELXL-2016/6
_audit_update_record
;
2021-06-04 deposited with the CCDC.	2024-06-18 downloaded from the CCDC.
;
_cell_angle_alpha 90
_cell_angle_beta 90
_cell_angle_gamma 90
_cell_formula_units_Z 8
_cell_length_a 18.104(9)
_cell_length_b 8.521(4)
_cell_length_c 19.345(9)
_cell_measurement_reflns_used 1506
_cell_measurement_temperature 296(2)
_cell_measurement_theta_max 19.16
_cell_measurement_theta_min 2.39
_cell_volume 2984(2)
_computing_structure_refinement 'SHELXL-2016/6 (Sheldrick, 2016)'
_computing_structure_solution 'SHELXT 2014/5 (Sheldrick, 2014)'
_diffrn_ambient_temperature 296(2)
_diffrn_measured_fraction_theta_full 1.000
_diffrn_measured_fraction_theta_max 0.998
_diffrn_measurement_device_type 'Bruker APEX-II CCD'
_diffrn_measurement_method '\f and \w scans'
_diffrn_radiation_type MoK\a
_diffrn_radiation_wavelength 0.71073
_diffrn_reflns_av_R_equivalents 0.0710
_diffrn_reflns_av_unetI/netI 0.0571
_diffrn_reflns_Laue_measured_fraction_full 1.000
_diffrn_reflns_Laue_measured_fraction_max 0.998
_diffrn_reflns_limit_h_max 19
_diffrn_reflns_limit_h_min -23
_diffrn_reflns_limit_k_max 11
_diffrn_reflns_limit_k_min -9
_diffrn_reflns_limit_l_max 25
_diffrn_reflns_limit_l_min -25
_diffrn_reflns_number 17376
_diffrn_reflns_point_group_measured_fraction_full 1.000
_diffrn_reflns_point_group_measured_fraction_max 0.998
_diffrn_reflns_theta_full 25.242
_diffrn_reflns_theta_max 27.479
_diffrn_reflns_theta_min 2.106
_exptl_absorpt_coefficient_mu 0.078
_exptl_crystal_colour colourless
_exptl_crystal_density_diffrn 1.217
_exptl_crystal_description block
_exptl_crystal_F_000 1144
_exptl_crystal_size_max 0.180
_exptl_crystal_size_mid 0.160
_exptl_crystal_size_min 0.080
_refine_diff_density_max 0.138
_refine_diff_density_min -0.212
_refine_diff_density_rms 0.042
_refine_ls_extinction_method none
_refine_ls_goodness_of_fit_ref 1.012
_refine_ls_hydrogen_treatment constr
_refine_ls_matrix_type full
_refine_ls_number_parameters 199
_refine_ls_number_reflns 3407
_refine_ls_number_restraints 0
_refine_ls_restrained_S_all 1.012
_refine_ls_R_factor_all 0.1185
_refine_ls_R_factor_gt 0.0546
_refine_ls_shift/su_max 0.000
_refine_ls_shift/su_mean 0.000
_refine_ls_structure_factor_coef Fsqd
_refine_ls_weighting_details 'w=1/[\s^2^(Fo^2^)+(0.0600P)^2^] where P=(Fo^2^+2Fc^2^)/3'
_refine_ls_weighting_scheme calc
_refine_ls_wR_factor_gt 0.1200
_refine_ls_wR_factor_ref 0.1461
_reflns_Friedel_coverage 0.000
_reflns_number_gt 1731
_reflns_number_total 3407
_reflns_threshold_expression 'I > 2\s(I)'
_cod_data_source_file d4nj02060j2.cif
_cod_data_source_block xl2_a
_cod_depositor_comments 'Adding full bibliography for 7063285--7063288.cif.'
_cod_database_code 7063288
_shelx_shelxl_version_number 2016/6
_shelx_space_group_comment
;
The symmetry employed for this shelxl refinement is uniquely defined
by the following loop, which should always be used as a source of
symmetry information in preference to the above space-group names.
They are only intended as comments.
;
_shelx_estimated_absorpt_t_min 0.986
_shelx_estimated_absorpt_t_max 0.994

loop_
_space_group_symop_operation_xyz
'x, y, z'
'-x+1/2, -y, z+1/2'
'x+1/2, -y+1/2, -z'
'-x, y+1/2, -z+1/2'
'-x, -y, -z'
'x-1/2, y, -z-1/2'
'-x-1/2, y-1/2, z'
'x, -y-1/2, z-1/2'

loop_
_atom_site_label
_atom_site_type_symbol
_atom_site_fract_x
_atom_site_fract_y
_atom_site_fract_z
_atom_site_U_iso_or_equiv
_atom_site_adp_type
_atom_site_occupancy
_atom_site_site_symmetry_order
_atom_site_calc_flag
_atom_site_refinement_flags_posn
_atom_site_refinement_flags_adp
_atom_site_refinement_flags_occupancy
_atom_site_disorder_assembly
_atom_site_disorder_group
F1 F 0.09237(16) 0.2653(3) 0.01327(15) 0.1116(11) Uani 0.5 1 d . . P . .
F2 F 0.59147(12) 0.3301(3) 0.14515(12) 0.0804(7) Uani 0.5 1 d . . P . .
C1 C 0.32429(12) 0.1463(3) 0.40478(10) 0.0688(6) Uani 1 1 d . . . . .
H1 H 0.294043 0.059065 0.399059 0.083 Uiso 1 1 calc R U . . .
C2 C 0.36840(13) 0.1571(3) 0.46264(11) 0.0809(7) Uani 1 1 d . . . . .
H2 H 0.368180 0.076544 0.495052 0.097 Uiso 1 1 calc R U . . .
C3 C 0.41229(13) 0.2848(3) 0.47275(12) 0.0798(7) Uani 1 1 d . . . . .
H3 H 0.442178 0.291280 0.511744 0.096 Uiso 1 1 calc R U . . .
C4 C 0.41211(12) 0.4042(3) 0.42486(11) 0.0775(7) Uani 1 1 d . . . . .
H4 H 0.441330 0.492618 0.431752 0.093 Uiso 1 1 calc R U . . .
C5 C 0.36851(12) 0.3925(3) 0.36659(11) 0.0694(6) Uani 1 1 d . . . . .
H5 H 0.368895 0.473516 0.334364 0.083 Uiso 1 1 calc R U . . .
C6 C 0.32423(10) 0.2628(2) 0.35513(10) 0.0565(5) Uani 1 1 d . . . . .
C7 C 0.27770(11) 0.2505(2) 0.29274(10) 0.0607(5) Uani 1 1 d . . . . .
H7 H 0.228528 0.223310 0.299772 0.073 Uiso 1 1 calc R U . . .
C8 C 0.29835(10) 0.2741(2) 0.22736(10) 0.0510(5) Uani 1 1 d . . . . .
C9 C 0.24287(10) 0.2746(2) 0.17040(10) 0.0530(5) Uani 1 1 d . . . . .
C10 C 0.25976(11) 0.2139(3) 0.10564(10) 0.0629(6) Uani 1 1 d . . . . .
H10 H 0.306472 0.172249 0.097633 0.075 Uiso 1 1 calc R U . . .
C11 C 0.20827(15) 0.2144(3) 0.05297(11) 0.0785(7) Uani 1 1 d . . . . .
H11 H 0.220353 0.174166 0.009743 0.094 Uiso 1 1 calc R U . . .
C12 C 0.13919(15) 0.2747(3) 0.06486(14) 0.0817(7) Uani 1 1 d . . . . .
C13 C 0.12121(13) 0.3359(3) 0.12806(16) 0.0838(7) Uani 1 1 d . . . . .
H13 H 0.074331 0.377060 0.135681 0.101 Uiso 1 1 calc R U . . .
C14 C 0.17288(11) 0.3363(2) 0.18031(12) 0.0684(6) Uani 1 1 d . . . . .
H14 H 0.160538 0.378770 0.223066 0.082 Uiso 1 1 calc R U . . .
C15 C 0.37755(10) 0.2958(2) 0.20672(9) 0.0469(5) Uani 1 1 d . . . . .
C16 C 0.43166(11) 0.1961(2) 0.23132(9) 0.0560(5) Uani 1 1 d . . . . .
H16 H 0.418874 0.117307 0.262356 0.067 Uiso 1 1 calc R U . . .
C17 C 0.50394(12) 0.2110(3) 0.21086(11) 0.0672(6) Uani 1 1 d . . . . .
H17 H 0.539773 0.143277 0.228100 0.081 Uiso 1 1 calc R U . . .
C18 C 0.52284(11) 0.3266(3) 0.16476(11) 0.0651(6) Uani 1 1 d . . . . .
C19 C 0.47056(11) 0.4290(3) 0.13971(10) 0.0637(6) Uani 1 1 d . . . . .
H19 H 0.483856 0.508229 0.109090 0.076 Uiso 1 1 calc R U . . .
C20 C 0.39817(10) 0.4125(2) 0.16062(9) 0.0541(5) Uani 1 1 d . . . . .
H20 H 0.362534 0.480791 0.143509 0.065 Uiso 1 1 calc R U . . .

loop_
_atom_site_aniso_label
_atom_site_aniso_U_11
_atom_site_aniso_U_22
_atom_site_aniso_U_33
_atom_site_aniso_U_23
_atom_site_aniso_U_13
_atom_site_aniso_U_12
F1 0.092(2) 0.129(3) 0.113(2) 0.0323(18) -0.0550(18) -0.0162(18)
F2 0.0372(13) 0.109(2) 0.0951(17) 0.0103(14) 0.0125(12) -0.0052(12)
C1 0.0701(15) 0.0772(15) 0.0590(13) 0.0080(12) 0.0077(11) -0.0105(11)
C2 0.0871(18) 0.0990(19) 0.0567(14) 0.0164(13) 0.0025(13) -0.0050(15)
C3 0.0700(16) 0.114(2) 0.0556(13) -0.0080(14) 0.0021(12) -0.0017(15)
C4 0.0728(16) 0.0897(18) 0.0701(15) -0.0158(14) 0.0051(13) -0.0162(13)
C5 0.0765(15) 0.0689(15) 0.0629(13) 0.0023(11) 0.0054(12) -0.0079(12)
C6 0.0500(12) 0.0664(14) 0.0531(12) 0.0005(10) 0.0104(9) -0.0015(10)
C7 0.0490(12) 0.0700(14) 0.0630(13) 0.0067(10) 0.0047(10) -0.0054(10)
C8 0.0483(11) 0.0469(11) 0.0578(12) 0.0040(9) -0.0014(9) -0.0019(8)
C9 0.0465(11) 0.0495(12) 0.0631(12) 0.0105(10) -0.0041(10) -0.0043(9)
C10 0.0557(13) 0.0726(15) 0.0604(13) 0.0084(11) -0.0051(10) -0.0105(10)
C11 0.0816(18) 0.0915(18) 0.0624(14) 0.0144(12) -0.0112(13) -0.0312(14)
C12 0.0722(18) 0.0873(18) 0.0856(18) 0.0273(15) -0.0283(15) -0.0214(14)
C13 0.0567(14) 0.0751(17) 0.120(2) 0.0184(16) -0.0218(15) 0.0018(12)
C14 0.0554(13) 0.0636(14) 0.0861(15) 0.0028(12) -0.0093(12) 0.0026(10)
C15 0.0456(11) 0.0475(11) 0.0475(10) -0.0010(9) -0.0021(8) 0.0013(8)
C16 0.0560(13) 0.0570(13) 0.0550(11) 0.0039(9) -0.0012(10) 0.0071(10)
C17 0.0551(13) 0.0757(15) 0.0710(14) -0.0031(12) -0.0040(11) 0.0169(11)
C18 0.0468(13) 0.0849(16) 0.0635(13) -0.0147(12) -0.0001(10) 0.0027(11)
C19 0.0574(13) 0.0743(14) 0.0593(12) 0.0064(11) 0.0023(10) -0.0132(11)
C20 0.0475(12) 0.0568(12) 0.0579(11) 0.0071(9) -0.0044(9) -0.0013(9)

loop_
_atom_type_symbol
_atom_type_description
_atom_type_scat_dispersion_real
_atom_type_scat_dispersion_imag
_atom_type_scat_source
C C 0.0033 0.0016 'International Tables Vol C Tables 4.2.6.8 and 6.1.1.4'
H H 0.0000 0.0000 'International Tables Vol C Tables 4.2.6.8 and 6.1.1.4'
F F 0.0171 0.0103 'International Tables Vol C Tables 4.2.6.8 and 6.1.1.4'

loop_
_geom_angle_atom_site_label_1
_geom_angle_atom_site_label_2
_geom_angle_atom_site_label_3
_geom_angle
_geom_angle_site_symmetry_1
_geom_angle_site_symmetry_3
_geom_angle_publ_flag
C2 C1 C6 121.1(2) . . ?
C2 C1 H1 119.4 . . ?
C6 C1 H1 119.4 . . ?
C3 C2 C1 120.6(2) . . ?
C3 C2 H2 119.7 . . ?
C1 C2 H2 119.7 . . ?
C2 C3 C4 119.5(2) . . ?
C2 C3 H3 120.2 . . ?
C4 C3 H3 120.2 . . ?
C3 C4 C5 119.9(2) . . ?
C3 C4 H4 120.1 . . ?
C5 C4 H4 120.1 . . ?
C4 C5 C6 121.3(2) . . ?
C4 C5 H5 119.3 . . ?
C6 C5 H5 119.3 . . ?
C1 C6 C5 117.5(2) . . ?
C1 C6 C7 121.20(19) . . ?
C5 C6 C7 121.25(19) . . ?
C8 C7 C6 127.21(18) . . ?
C8 C7 H7 116.4 . . ?
C6 C7 H7 116.4 . . ?
C7 C8 C9 120.82(18) . . ?
C7 C8 C15 122.60(17) . . ?
C9 C8 C15 116.55(16) . . ?
C14 C9 C10 117.86(19) . . ?
C14 C9 C8 121.00(19) . . ?
C10 C9 C8 121.14(18) . . ?
C11 C10 C9 121.0(2) . . ?
C11 C10 H10 119.5 . . ?
C9 C10 H10 119.5 . . ?
C12 C11 C10 119.5(2) . . ?
C12 C11 H11 120.2 . . ?
C10 C11 H11 120.2 . . ?
F1 C12 C13 123.3(3) . . ?
F1 C12 C11 116.0(3) . . ?
C13 C12 C11 120.6(2) . . ?
C12 C13 C14 119.7(2) . . ?
C12 C13 H13 120.2 . . ?
C14 C13 H13 120.2 . . ?
C13 C14 C9 121.3(2) . . ?
C13 C14 H14 119.4 . . ?
C9 C14 H14 119.4 . . ?
C16 C15 C20 118.14(18) . . ?
C16 C15 C8 120.70(17) . . ?
C20 C15 C8 121.12(16) . . ?
C17 C16 C15 121.32(19) . . ?
C17 C16 H16 119.3 . . ?
C15 C16 H16 119.3 . . ?
C18 C17 C16 119.43(19) . . ?
C18 C17 H17 120.3 . . ?
C16 C17 H17 120.3 . . ?
F2 C18 C17 116.4(2) . . ?
F2 C18 C19 122.7(2) . . ?
C17 C18 C19 120.84(19) . . ?
C18 C19 C20 119.07(19) . . ?
C18 C19 H19 120.5 . . ?
C20 C19 H19 120.5 . . ?
C19 C20 C15 121.18(18) . . ?
C19 C20 H20 119.4 . . ?
C15 C20 H20 119.4 . . ?

loop_
_geom_bond_atom_site_label_1
_geom_bond_atom_site_label_2
_geom_bond_distance
_geom_bond_site_symmetry_2
_geom_bond_publ_flag
F1 C12 1.312(3) . ?
F2 C18 1.299(3) . ?
C1 C2 1.378(3) . ?
C1 C6 1.381(3) . ?
C1 H1 0.9300 . ?
C2 C3 1.361(3) . ?
C2 H2 0.9300 . ?
C3 C4 1.376(3) . ?
C3 H3 0.9300 . ?
C4 C5 1.380(3) . ?
C4 H4 0.9300 . ?
C5 C6 1.383(3) . ?
C5 H5 0.9300 . ?
C6 C7 1.476(3) . ?
C7 C8 1.334(3) . ?
C7 H7 0.9300 . ?
C8 C9 1.491(3) . ?
C8 C15 1.500(3) . ?
C9 C14 1.385(3) . ?
C9 C10 1.390(3) . ?
C10 C11 1.381(3) . ?
C10 H10 0.9300 . ?
C11 C12 1.371(4) . ?
C11 H11 0.9300 . ?
C12 C13 1.369(4) . ?
C13 C14 1.377(3) . ?
C13 H13 0.9300 . ?
C14 H14 0.9300 . ?
C15 C16 1.381(3) . ?
C15 C20 1.387(2) . ?
C16 C17 1.373(3) . ?
C16 H16 0.9300 . ?
C17 C18 1.372(3) . ?
C17 H17 0.9300 . ?
C18 C19 1.376(3) . ?
C19 C20 1.379(3) . ?
C19 H19 0.9300 . ?
C20 H20 0.9300 . ?

loop_
_geom_torsion_atom_site_label_1
_geom_torsion_atom_site_label_2
_geom_torsion_atom_site_label_3
_geom_torsion_atom_site_label_4
_geom_torsion
_geom_torsion_site_symmetry_1
_geom_torsion_site_symmetry_2
_geom_torsion_site_symmetry_3
_geom_torsion_site_symmetry_4
_geom_torsion_publ_flag
C6 C1 C2 C3 1.0(3) . . . . ?
C1 C2 C3 C4 0.4(4) . . . . ?
C2 C3 C4 C5 -1.0(3) . . . . ?
C3 C4 C5 C6 0.3(3) . . . . ?
C2 C1 C6 C5 -1.7(3) . . . . ?
C2 C1 C6 C7 179.3(2) . . . . ?
C4 C5 C6 C1 1.0(3) . . . . ?
C4 C5 C6 C7 -179.93(19) . . . . ?
C1 C6 C7 C8 -131.8(2) . . . . ?
C5 C6 C7 C8 49.2(3) . . . . ?
C6 C7 C8 C9 -173.14(19) . . . . ?
C6 C7 C8 C15 9.0(3) . . . . ?
C7 C8 C9 C14 36.2(3) . . . . ?
C15 C8 C9 C14 -145.84(18) . . . . ?
C7 C8 C9 C10 -144.1(2) . . . . ?
C15 C8 C9 C10 33.9(3) . . . . ?
C14 C9 C10 C11 -0.3(3) . . . . ?
C8 C9 C10 C11 179.97(18) . . . . ?
C9 C10 C11 C12 -0.5(3) . . . . ?
C10 C11 C12 F1 -177.3(2) . . . . ?
C10 C11 C12 C13 0.8(3) . . . . ?
F1 C12 C13 C14 177.7(2) . . . . ?
C11 C12 C13 C14 -0.3(4) . . . . ?
C12 C13 C14 C9 -0.5(3) . . . . ?
C10 C9 C14 C13 0.8(3) . . . . ?
C8 C9 C14 C13 -179.47(19) . . . . ?
C7 C8 C15 C16 46.8(3) . . . . ?
C9 C8 C15 C16 -131.12(19) . . . . ?
C7 C8 C15 C20 -135.5(2) . . . . ?
C9 C8 C15 C20 46.5(2) . . . . ?
C20 C15 C16 C17 -0.1(3) . . . . ?
C8 C15 C16 C17 177.56(17) . . . . ?
C15 C16 C17 C18 -0.4(3) . . . . ?
C16 C17 C18 F2 -177.1(2) . . . . ?
C16 C17 C18 C19 1.0(3) . . . . ?
F2 C18 C19 C20 176.9(2) . . . . ?
C17 C18 C19 C20 -1.1(3) . . . . ?
C18 C19 C20 C15 0.6(3) . . . . ?
C16 C15 C20 C19 0.0(3) . . . . ?
C8 C15 C20 C19 -177.66(17) . . . . ?
